data_4310511
loop_
_publ_author_name
'Nripen Chanda'
'Shaikh M. Mobin'
'Vedavati G. Puranik'
'Anindya Datta'
'Mark Niemeyer'
'Goutam Kumar Lahiri'

_publ_section_title
;
 Stepwise Synthesis of [Ru(trpy)(L)(X)]n+ (trpy = 2,2':6',2''-Terpyridine;
 L = 2,2'-Dipyridylamine; X = Cl-, H2O, NO2-, NO+, O2-). Crystal
 Structure, Spectral, Electron-Transfer, and Photophysical Aspects
;
_journal_name_full 'Inorganic Chemistry'
_journal_page_first 1056
_journal_page_last 1064
_journal_paper_doi 10.1021/ic034902n
_journal_volume 43
_journal_year 2004
_chemical_formula_moiety 'C25 H20 O N7 Ru 3(ClO4).CH3CN 0.5(H2O)'
_chemical_formula_sum 'C27 H24 Cl3 N8 O13.5 Ru'
_chemical_formula_weight 883.96
_chemical_name_common 'Ru Complex'
_chemical_name_systematic
; 
 ? 
;
_space_group_IT_number 33
_symmetry_cell_setting orthorhombic
_symmetry_space_group_name_Hall 'P 2c -2n'
_symmetry_space_group_name_H-M 'P n a 21'
_atom_sites_solution_hydrogens geom
_atom_sites_solution_primary direct
_atom_sites_solution_secondary difmap
_audit_creation_method SHELXL-97
_cell_angle_alpha 90.00
_cell_angle_beta 90.00
_cell_angle_gamma 90.00
_cell_formula_units_Z 4
_cell_length_a 18.280(2)
_cell_length_b 14.7070(12)
_cell_length_c 12.7170(11)
_cell_measurement_reflns_used 25
_cell_measurement_temperature 293(2)
_cell_measurement_theta_max 11.89
_cell_measurement_theta_min 5.28
_cell_volume 3418.9(6)
_computing_cell_refinement 'Argus(Nonius,MACH# Software)'
_computing_data_collection 'Argus(Nonius,MACH# Software)'
_computing_data_reduction 'Maxus(Nonius,MACH# Software)'
_computing_molecular_graphics 'SHELXTL and PLATON'
_computing_publication_material SHELXTL
_computing_structure_refinement 'SHELXL-97 (Sheldrick, 1997)'
_computing_structure_solution 'SHELXS-97 (Sheldrick, 1990)'
_diffrn_ambient_temperature 293(2)
_diffrn_measured_fraction_theta_full 0.821
_diffrn_measured_fraction_theta_max 0.821
_diffrn_measurement_device_type 'Enraf Nonius CAD-4'
_diffrn_measurement_method \w/q-scan
_diffrn_radiation_monochromator graphite
_diffrn_radiation_source 'fine-focus sealed tube'
_diffrn_radiation_type MoK\a
_diffrn_radiation_wavelength 0.70930
_diffrn_reflns_av_R_equivalents 0.0000
_diffrn_reflns_av_sigmaI/netI 0.0767
_diffrn_reflns_limit_h_max 0
_diffrn_reflns_limit_h_min -21
_diffrn_reflns_limit_k_max 0
_diffrn_reflns_limit_k_min -17
_diffrn_reflns_limit_l_max 0
_diffrn_reflns_limit_l_min -15
_diffrn_reflns_number 2585
_diffrn_reflns_theta_full 24.92
_diffrn_reflns_theta_max 24.92
_diffrn_reflns_theta_min 1.77
_diffrn_standards_decay_% <3%
_diffrn_standards_interval_time 3600
_diffrn_standards_number 3
_exptl_absorpt_coefficient_mu 0.772
_exptl_absorpt_correction_T_max 0.9097
_exptl_absorpt_correction_T_min 0.8158
_exptl_absorpt_correction_type psi-scan
_exptl_absorpt_process_details 'psi-scan(North, Philips & Mathews, 1968)'
_exptl_crystal_colour Orange
_exptl_crystal_density_diffrn 1.717
_exptl_crystal_density_method 'not measured'
_exptl_crystal_description Bloc
_exptl_crystal_F_000 1780
_exptl_crystal_size_max 0.28
_exptl_crystal_size_mid 0.15
_exptl_crystal_size_min 0.13
_refine_diff_density_max 0.593
_refine_diff_density_min -0.517
_refine_diff_density_rms 0.108
_refine_ls_abs_structure_details 'Flack H D (1983), Acta Cryst. A39, 876-881'
_refine_ls_abs_structure_Flack 0.05(10)
_refine_ls_extinction_method none
_refine_ls_goodness_of_fit_ref 1.098
_refine_ls_hydrogen_treatment mixed
_refine_ls_matrix_type full
_refine_ls_number_parameters 464
_refine_ls_number_reflns 2585
_refine_ls_number_restraints 32
_refine_ls_restrained_S_all 1.106
_refine_ls_R_factor_all 0.0884
_refine_ls_R_factor_gt 0.0563
_refine_ls_shift/su_max 0.001
_refine_ls_shift/su_mean 0.000
_refine_ls_structure_factor_coef Fsqd
_refine_ls_weighting_details 'calc w=1/[\s^2^(Fo^2^)+(0.0423P)^2^+8.9877P] where P=(Fo^2^+2Fc^2^)/3'
_refine_ls_weighting_scheme calc
_refine_ls_wR_factor_gt 0.1089
_refine_ls_wR_factor_ref 0.1273
_reflns_number_gt 1925
_reflns_number_total 2585
_reflns_threshold_expression >2sigma(I)
_cod_data_source_file ic034902nsi20030730_102847.cif
_cod_data_source_block C25H20ON7Ru3(ClO4).CH3CN0.5(H2O)
_cod_depositor_comments
;
The following automatic conversions were performed:
'_symmetry_cell_setting' value 'Orthorhombic' changed to 'orthorhombic'
according to '/home/saulius/struct/CIF-dictionaries/cif_core.dic'
dictionary named 'cif_core.dic' version 2.4.1 from 2010-06-29.

Automatic conversion script
Id: cif_fix_enum 1527 2010-12-29 10:47:43Z saulius 
;
_cod_original_formula_sum 'C27 H24 Cl3 N8 O13.50 Ru'
_cod_database_code 4310511

loop_
_symmetry_equiv_pos_as_xyz
'x, y, z'
'-x, -y, z+1/2'
'-x+1/2, y+1/2, z+1/2'
'x+1/2, -y+1/2, z'

loop_
_atom_site_label
_atom_site_type_symbol
_atom_site_fract_x
_atom_site_fract_y
_atom_site_fract_z
_atom_site_U_iso_or_equiv
_atom_site_adp_type
_atom_site_occupancy
_atom_site_symmetry_multiplicity
_atom_site_calc_flag
_atom_site_refinement_flags
_atom_site_disorder_assembly
_atom_site_disorder_group
Ru Ru 0.23887(5) 0.48487(6) 0.92683(14) 0.0353(3) Uani 1 1 d . . .
O1 O 0.2905(6) 0.4908(8) 0.7122(9) 0.060(3) Uani 1 1 d . . .
N1 N 0.0790(6) 0.5296(9) 1.0069(12) 0.050(3) Uani 1 1 d . . .
H1 H 0.0352 0.5087 1.0010 0.061 Uiso 1 1 calc R . .
N2 N 0.1688(6) 0.5920(8) 0.8955(9) 0.038(3) Uani 1 1 d . . .
N3 N 0.1919(6) 0.4808(8) 1.0772(9) 0.037(3) Uani 1 1 d . . .
N4 N 0.3251(7) 0.5598(8) 0.9890(10) 0.043(3) Uani 1 1 d . . .
N5 N 0.3063(6) 0.3844(7) 0.9680(9) 0.035(3) Uani 1 1 d . . .
N6 N 0.1732(7) 0.3703(9) 0.8930(9) 0.045(4) Uani 1 1 d . . .
N7 N 0.2728(6) 0.4883(9) 0.7969(9) 0.042(3) Uani 1 1 d . . .
C1 C 0.0988(7) 0.5936(9) 0.9367(16) 0.041(4) Uani 1 1 d . . .
C2 C 0.1881(9) 0.6607(10) 0.8285(12) 0.043(4) Uani 1 1 d . . .
H2 H 0.2362 0.6639 0.8052 0.052 Uiso 1 1 calc R . .
C3 C 0.1400(12) 0.7239(13) 0.7950(15) 0.065(6) Uani 1 1 d . . .
H3 H 0.1546 0.7676 0.7464 0.078 Uiso 1 1 calc R . .
C4 C 0.0716(11) 0.7238(11) 0.8315(16) 0.063(6) Uani 1 1 d . . .
H4 H 0.0391 0.7688 0.8102 0.076 Uiso 1 1 calc R . .
C5 C 0.0490(9) 0.6575(12) 0.9005(13) 0.060(5) Uani 1 1 d . . .
H5 H 0.0006 0.6556 0.9228 0.072 Uiso 1 1 calc R . .
C6 C 0.1208(9) 0.4939(11) 1.0871(13) 0.054(4) Uani 1 1 d . . .
C7 C 0.0852(10) 0.4719(12) 1.1820(15) 0.064(5) Uani 1 1 d . . .
H7 H 0.0345 0.4745 1.1873 0.077 Uiso 1 1 calc R . .
C8 C 0.1284(17) 0.4459(17) 1.2685(15) 0.091(10) Uani 1 1 d . . .
H8 H 0.1081 0.4382 1.3349 0.109 Uiso 1 1 calc R . .
C9 C 0.1988(11) 0.4328(14) 1.2517(13) 0.068(6) Uani 1 1 d . . .
H9 H 0.2265 0.4063 1.3048 0.081 Uiso 1 1 calc R . .
C10 C 0.2323(10) 0.4560(10) 1.1623(12) 0.054(4) Uani 1 1 d . . .
H10 H 0.2831 0.4551 1.1582 0.065 Uiso 1 1 calc R . .
C11 C 0.3833(8) 0.5054(11) 1.0135(12) 0.051(4) Uani 1 1 d . . .
C12 C 0.3278(9) 0.6483(11) 1.0060(15) 0.054(5) Uani 1 1 d . . .
H12 H 0.2873 0.6841 0.9908 0.065 Uiso 1 1 calc R . .
C13 C 0.3904(11) 0.6883(15) 1.0462(16) 0.068(6) Uani 1 1 d . . .
H13 H 0.3914 0.7506 1.0585 0.081 Uiso 1 1 calc R . .
C14 C 0.4518(11) 0.6357(13) 1.0681(17) 0.076(6) Uani 1 1 d . . .
H14 H 0.4944 0.6615 1.0949 0.091 Uiso 1 1 calc R . .
C15 C 0.4467(10) 0.5431(13) 1.0484(16) 0.069(5) Uani 1 1 d . . .
H15 H 0.4874 0.5063 1.0592 0.083 Uiso 1 1 calc R . .
C16 C 0.3720(8) 0.4075(10) 0.9996(13) 0.042(4) Uani 1 1 d . . .
C17 C 0.4218(10) 0.3407(15) 1.0240(16) 0.067(6) Uani 1 1 d . . .
H17 H 0.4694 0.3548 1.0438 0.080 Uiso 1 1 calc R . .
C18 C 0.3982(12) 0.2524(15) 1.0178(16) 0.078(6) Uani 1 1 d . . .
H18 H 0.4298 0.2068 1.0401 0.093 Uiso 1 1 calc R . .
C19 C 0.3298(10) 0.2272(12) 0.9804(14) 0.055(5) Uani 1 1 d . . .
H19 H 0.3162 0.1666 0.9725 0.066 Uiso 1 1 calc R . .
C20 C 0.2838(8) 0.2974(10) 0.9558(12) 0.045(5) Uani 1 1 d . . .
C21 C 0.2110(8) 0.2895(9) 0.9125(16) 0.041(4) Uani 1 1 d . . .
C22 C 0.1751(11) 0.2090(13) 0.8926(17) 0.074(7) Uani 1 1 d . . .
H22 H 0.1980 0.1541 0.9082 0.088 Uiso 1 1 calc R . .
C23 C 0.1075(12) 0.2085(14) 0.8510(17) 0.070(6) Uani 1 1 d . . .
H23 H 0.0851 0.1529 0.8380 0.084 Uiso 1 1 calc R . .
C24 C 0.0719(11) 0.2835(16) 0.8280(19) 0.079(7) Uani 1 1 d . . .
H24 H 0.0251 0.2824 0.7994 0.095 Uiso 1 1 calc R . .
C25 C 0.1089(9) 0.3665(13) 0.8492(13) 0.053(5) Uani 1 1 d . . .
H25 H 0.0861 0.4208 0.8308 0.064 Uiso 1 1 calc R . .
Cl1 Cl 0.3863(3) 0.6858(3) 0.6728(4) 0.0659(13) Uani 1 1 d D . .
O2 O 0.3135(6) 0.7003(12) 0.6472(13) 0.112(6) Uani 1 1 d D . .
O3 O 0.3890(13) 0.6761(19) 0.7803(11) 0.177(11) Uani 1 1 d D . .
O4 O 0.4090(9) 0.6052(9) 0.6252(17) 0.141(8) Uani 1 1 d D . .
O5 O 0.4294(8) 0.7561(10) 0.6360(14) 0.119(6) Uani 1 1 d D . .
Cl2 Cl 0.3498(3) 0.2420(4) 0.6820(4) 0.0735(14) Uani 1 1 d D . .
O6 O 0.3144(14) 0.1727(12) 0.731(2) 0.205(12) Uani 1 1 d D . .
O7 O 0.3365(16) 0.2449(19) 0.5763(12) 0.200(12) Uani 1 1 d D . .
O8 O 0.4210(8) 0.219(2) 0.676(3) 0.289(19) Uani 1 1 d D . .
O9 O 0.346(2) 0.3193(10) 0.7357(16) 0.29(2) Uani 1 1 d D . .
Cl3 Cl 0.1232(4) 0.4787(5) 0.5732(4) 0.0714(16) Uani 1 1 d D . .
O10 O 0.1849(9) 0.468(3) 0.5244(17) 0.274(18) Uani 1 1 d D . .
O11 O 0.1293(9) 0.5245(11) 0.6635(11) 0.116(5) Uani 1 1 d D . .
O12 O 0.0804(13) 0.4071(11) 0.585(2) 0.223(14) Uani 1 1 d D . .
O13 O 0.0747(8) 0.5321(12) 0.5045(14) 0.120(5) Uani 1 1 d . . .
N N 0.3979(12) 0.4560(16) 0.271(2) 0.121(7) Uiso 1 1 d . . .
C C 0.381(2) 0.456(3) 0.361(3) 0.171(15) Uiso 1 1 d . . .
C' C 0.3567(13) 0.4389(16) 0.4769(18) 0.099(8) Uiso 1 1 d . . .
H'1 H 0.3515 0.3748 0.4886 0.148 Uiso 1 1 calc R . .
H'2 H 0.3108 0.4686 0.4899 0.148 Uiso 1 1 calc R . .
H'3 H 0.3931 0.4629 0.5237 0.148 Uiso 1 1 calc R . .
O O 0.4543(14) 0.4581(17) 0.790(2) 0.078(8) Uani 0.50 1 d P . .

loop_
_atom_site_aniso_label
_atom_site_aniso_U_11
_atom_site_aniso_U_22
_atom_site_aniso_U_33
_atom_site_aniso_U_23
_atom_site_aniso_U_13
_atom_site_aniso_U_12
Ru 0.0377(5) 0.0384(5) 0.0297(4) -0.0010(12) 0.0022(10) -0.0014(5)
O1 0.068(7) 0.079(9) 0.034(6) 0.000(7) 0.012(6) 0.003(7)
N1 0.030(7) 0.056(9) 0.065(9) -0.010(8) 0.003(7) -0.019(6)
N2 0.043(8) 0.045(7) 0.027(8) 0.010(6) -0.017(6) -0.004(6)
N3 0.038(7) 0.046(7) 0.028(6) -0.001(7) 0.004(5) 0.000(6)
N4 0.056(8) 0.038(7) 0.036(8) 0.003(6) -0.011(6) -0.001(7)
N5 0.027(7) 0.032(7) 0.046(8) -0.002(5) 0.006(5) -0.003(5)
N6 0.047(8) 0.070(9) 0.019(8) -0.006(6) 0.007(6) -0.013(7)
N7 0.039(7) 0.055(8) 0.032(7) -0.004(7) 0.005(6) 0.011(7)
C1 0.037(8) 0.046(8) 0.040(10) -0.023(11) -0.013(10) 0.007(6)
C2 0.058(10) 0.040(10) 0.032(9) -0.009(8) -0.007(8) -0.004(8)
C3 0.087(15) 0.059(12) 0.050(12) 0.022(10) 0.023(11) 0.037(11)
C4 0.083(15) 0.036(10) 0.071(14) -0.002(9) -0.027(12) 0.026(10)
C5 0.058(10) 0.071(11) 0.051(15) -0.015(10) -0.003(9) 0.010(9)
C6 0.064(11) 0.049(11) 0.050(10) -0.005(9) 0.008(9) 0.016(9)
C7 0.066(12) 0.063(12) 0.063(12) -0.026(11) 0.026(10) -0.022(10)
C8 0.15(3) 0.10(2) 0.024(11) -0.007(12) 0.035(15) -0.041(19)
C9 0.072(14) 0.101(15) 0.030(10) 0.013(10) 0.026(10) 0.023(11)
C10 0.061(11) 0.058(10) 0.043(10) 0.007(8) 0.000(10) -0.011(9)
C11 0.049(9) 0.072(13) 0.031(8) 0.008(9) -0.004(7) -0.006(10)
C12 0.065(12) 0.041(10) 0.056(11) -0.009(9) -0.006(9) -0.002(9)
C13 0.070(14) 0.077(14) 0.057(13) -0.020(12) -0.009(12) -0.020(12)
C14 0.056(12) 0.077(14) 0.096(17) -0.016(13) -0.019(12) -0.018(11)
C15 0.067(13) 0.070(14) 0.070(14) -0.010(11) -0.003(11) 0.002(10)
C16 0.037(9) 0.048(10) 0.039(9) 0.009(8) -0.013(8) 0.003(8)
C17 0.057(12) 0.092(16) 0.052(13) 0.016(12) -0.006(10) -0.001(11)
C18 0.089(16) 0.075(15) 0.069(15) 0.033(14) -0.008(13) 0.044(13)
C19 0.067(12) 0.049(11) 0.049(11) 0.025(9) 0.000(9) 0.004(9)
C20 0.044(9) 0.041(9) 0.050(12) 0.005(8) -0.002(7) 0.006(7)
C21 0.057(8) 0.038(8) 0.030(10) -0.005(9) 0.001(9) 0.007(6)
C22 0.077(13) 0.057(11) 0.087(19) -0.008(11) 0.005(11) -0.029(10)
C23 0.082(16) 0.058(13) 0.068(14) 0.005(11) -0.013(12) -0.031(12)
C24 0.061(14) 0.091(18) 0.085(18) -0.010(14) -0.005(12) -0.031(13)
C25 0.064(12) 0.072(12) 0.025(9) -0.014(9) 0.001(9) -0.013(10)
Cl1 0.055(3) 0.078(3) 0.064(3) 0.001(3) 0.016(3) -0.008(3)
O2 0.068(9) 0.181(17) 0.086(12) 0.034(12) 0.002(9) -0.011(10)
O3 0.19(2) 0.29(3) 0.062(13) 0.032(17) -0.001(14) -0.04(2)
O4 0.104(12) 0.085(11) 0.23(2) -0.030(13) 0.077(14) -0.002(9)
O5 0.098(11) 0.108(11) 0.150(17) -0.043(12) 0.068(11) -0.047(10)
Cl2 0.084(4) 0.068(3) 0.068(3) -0.011(3) 0.009(3) -0.008(3)
O6 0.26(3) 0.119(15) 0.23(3) -0.032(17) 0.15(2) -0.075(18)
O7 0.28(3) 0.24(3) 0.081(14) -0.056(16) -0.009(19) -0.03(2)
O8 0.106(17) 0.44(5) 0.32(5) 0.03(4) -0.03(3) -0.07(2)
O9 0.67(6) 0.071(12) 0.133(19) 0.009(13) 0.19(3) 0.05(2)
Cl3 0.084(4) 0.071(4) 0.059(3) -0.012(3) -0.008(3) -0.010(3)
O10 0.086(13) 0.60(6) 0.14(2) -0.04(3) 0.021(14) 0.13(2)
O11 0.140(15) 0.136(13) 0.072(10) -0.042(11) -0.021(10) 0.008(12)
O12 0.26(3) 0.065(11) 0.34(4) 0.010(18) -0.11(3) -0.040(14)
O13 0.103(11) 0.135(14) 0.121(13) 0.013(12) -0.019(11) -0.007(10)
O 0.074(18) 0.084(19) 0.075(19) -0.013(16) 0.021(15) -0.001(15)

loop_
_atom_type_symbol
_atom_type_description
_atom_type_scat_dispersion_real
_atom_type_scat_dispersion_imag
_atom_type_scat_source
C C 0.0033 0.0016 'International Tables Vol C Tables 4.2.6.8 and 6.1.1.4'
H H 0.0000 0.0000 'International Tables Vol C Tables 4.2.6.8 and 6.1.1.4'
Cl Cl 0.1484 0.1585 'International Tables Vol C Tables 4.2.6.8 and 6.1.1.4'
N N 0.0061 0.0033 'International Tables Vol C Tables 4.2.6.8 and 6.1.1.4'
O O 0.0106 0.0060 'International Tables Vol C Tables 4.2.6.8 and 6.1.1.4'
Ru Ru -1.2594 0.8363 'International Tables Vol C Tables 4.2.6.8 and 6.1.1.4'

loop_
_geom_angle_atom_site_label_1
_geom_angle_atom_site_label_2
_geom_angle_atom_site_label_3
_geom_angle
_geom_angle_site_symmetry_1
_geom_angle_site_symmetry_3
_geom_angle_publ_flag
N7 Ru N5 92.9(5) . . ?
N7 Ru N2 90.9(5) . . ?
N5 Ru N2 175.8(5) . . ?
N7 Ru N4 94.3(5) . . ?
N5 Ru N4 79.9(5) . . ?
N2 Ru N4 98.0(5) . . ?
N7 Ru N3 176.4(5) . . ?
N5 Ru N3 89.6(5) . . ?
N2 Ru N3 86.8(5) . . ?
N4 Ru N3 88.8(5) . . ?
N7 Ru N6 91.8(5) . . ?
N5 Ru N6 79.3(5) . . ?
N2 Ru N6 102.5(5) . . ?
N4 Ru N6 158.5(5) . . ?
N3 Ru N6 86.0(4) . . ?
C1 N1 C6 127.4(13) . . ?
C1 N1 H1 116.3 . . ?
C6 N1 H1 116.3 . . ?
C2 N2 C1 117.5(13) . . ?
C2 N2 Ru 121.5(10) . . ?
C1 N2 Ru 120.9(10) . . ?
C6 N3 C10 119.8(14) . . ?
C6 N3 Ru 119.1(10) . . ?
C10 N3 Ru 120.8(10) . . ?
C12 N4 C11 120.7(14) . . ?
C12 N4 Ru 127.8(11) . . ?
C11 N4 Ru 111.5(10) . . ?
C16 N5 C20 123.9(12) . . ?
C16 N5 Ru 117.1(9) . . ?
C20 N5 Ru 118.8(9) . . ?
C25 N6 C21 119.1(14) . . ?
C25 N6 Ru 129.3(12) . . ?
C21 N6 Ru 111.2(9) . . ?
O1 N7 Ru 176.2(12) . . ?
N1 C1 N2 119.2(12) . . ?
N1 C1 C5 121.1(15) . . ?
N2 C1 C5 119.6(17) . . ?
C3 C2 N2 122.6(17) . . ?
C3 C2 H2 118.7 . . ?
N2 C2 H2 118.7 . . ?
C4 C3 C2 120.0(18) . . ?
C4 C3 H3 120.0 . . ?
C2 C3 H3 120.0 . . ?
C3 C4 C5 120.3(16) . . ?
C3 C4 H4 119.8 . . ?
C5 C4 H4 119.8 . . ?
C4 C5 C1 119.6(17) . . ?
C4 C5 H5 120.2 . . ?
C1 C5 H5 120.2 . . ?
N3 C6 N1 122.0(15) . . ?
N3 C6 C7 120.2(16) . . ?
N1 C6 C7 117.8(15) . . ?
C8 C7 C6 118.3(18) . . ?
C8 C7 H7 120.9 . . ?
C6 C7 H7 120.9 . . ?
C9 C8 C7 117.5(18) . . ?
C9 C8 H8 121.3 . . ?
C7 C8 H8 121.3 . . ?
C8 C9 C10 123(2) . . ?
C8 C9 H9 118.4 . . ?
C10 C9 H9 118.4 . . ?
C9 C10 N3 119.8(16) . . ?
C9 C10 H10 120.1 . . ?
N3 C10 H10 120.1 . . ?
C15 C11 N4 119.9(16) . . ?
C15 C11 C16 124.1(15) . . ?
N4 C11 C16 116.0(13) . . ?
N4 C12 C13 120.7(17) . . ?
N4 C12 H12 119.6 . . ?
C13 C12 H12 119.6 . . ?
C12 C13 C14 120.3(19) . . ?
C12 C13 H13 119.9 . . ?
C14 C13 H13 119.9 . . ?
C15 C14 C13 117.1(18) . . ?
C15 C14 H14 121.5 . . ?
C13 C14 H14 121.5 . . ?
C11 C15 C14 121.1(18) . . ?
C11 C15 H15 119.5 . . ?
C14 C15 H15 119.5 . . ?
N5 C16 C17 119.4(15) . . ?
N5 C16 C11 114.8(13) . . ?
C17 C16 C11 125.6(15) . . ?
C18 C17 C16 117.1(17) . . ?
C18 C17 H17 121.4 . . ?
C16 C17 H17 121.4 . . ?
C17 C18 C19 123.8(17) . . ?
C17 C18 H18 118.1 . . ?
C19 C18 H18 118.1 . . ?
C20 C19 C18 115.5(16) . . ?
C20 C19 H19 122.3 . . ?
C18 C19 H19 122.3 . . ?
N5 C20 C19 120.1(14) . . ?
N5 C20 C21 113.6(13) . . ?
C19 C20 C21 126.3(15) . . ?
C22 C21 N6 117.6(15) . . ?
C22 C21 C20 125.3(15) . . ?
N6 C21 C20 117.1(13) . . ?
C23 C22 C21 121.0(19) . . ?
C23 C22 H22 119.5 . . ?
C21 C22 H22 119.5 . . ?
C24 C23 C22 122.6(19) . . ?
C24 C23 H23 118.7 . . ?
C22 C23 H23 118.7 . . ?
C23 C24 C25 116.3(19) . . ?
C23 C24 H24 121.8 . . ?
C25 C24 H24 121.8 . . ?
N6 C25 C24 123.2(19) . . ?
N6 C25 H25 118.4 . . ?
C24 C25 H25 118.4 . . ?
O3 Cl1 O5 113.2(14) . . ?
O3 Cl1 O2 106.4(13) . . ?
O5 Cl1 O2 110.6(11) . . ?
O3 Cl1 O4 109.5(16) . . ?
O5 Cl1 O4 108.7(9) . . ?
O2 Cl1 O4 108.3(11) . . ?
O9 Cl2 O8 107(2) . . ?
O9 Cl2 O6 112.5(14) . . ?
O8 Cl2 O6 107.5(19) . . ?
O9 Cl2 O7 118.1(16) . . ?
O8 Cl2 O7 97(2) . . ?
O6 Cl2 O7 113.0(18) . . ?
O10 Cl3 O12 118(2) . . ?
O10 Cl3 O11 113.6(15) . . ?
O12 Cl3 O11 110.9(16) . . ?
O10 Cl3 O13 107.7(14) . . ?
O12 Cl3 O13 97.7(12) . . ?
O11 Cl3 O13 107.0(11) . . ?
N C C' 171(4) . . ?
C C' H'1 109.5 . . ?
C C' H'2 109.5 . . ?
H'1 C' H'2 109.5 . . ?
C C' H'3 109.5 . . ?
H'1 C' H'3 109.5 . . ?
H'2 C' H'3 109.5 . . ?

loop_
_geom_bond_atom_site_label_1
_geom_bond_atom_site_label_2
_geom_bond_distance
_geom_bond_site_symmetry_2
_geom_bond_publ_flag
Ru N7 1.765(12) . ?
Ru N5 1.994(11) . ?
Ru N2 2.069(11) . ?
Ru N4 2.080(12) . ?
Ru N3 2.096(11) . ?
Ru N6 2.113(13) . ?
O1 N7 1.126(14) . ?
N1 C1 1.35(2) . ?
N1 C6 1.38(2) . ?
N1 H1 0.8600 . ?
N2 C2 1.368(19) . ?
N2 C1 1.383(18) . ?
N3 C6 1.321(18) . ?
N3 C10 1.360(18) . ?
N4 C12 1.320(18) . ?
N4 C11 1.367(18) . ?
N5 C16 1.310(17) . ?
N5 C20 1.354(17) . ?
N6 C25 1.303(19) . ?
N6 C21 1.397(17) . ?
C1 C5 1.39(2) . ?
C2 C3 1.35(2) . ?
C2 H2 0.9300 . ?
C3 C4 1.33(3) . ?
C3 H3 0.9300 . ?
C4 C5 1.38(2) . ?
C4 H4 0.9300 . ?
C5 H5 0.9300 . ?
C6 C7 1.41(2) . ?
C7 C8 1.41(3) . ?
C7 H7 0.9300 . ?
C8 C9 1.32(3) . ?
C8 H8 0.9300 . ?
C9 C10 1.34(2) . ?
C9 H9 0.9300 . ?
C10 H10 0.9300 . ?
C11 C15 1.36(2) . ?
C11 C16 1.47(2) . ?
C12 C13 1.38(2) . ?
C12 H12 0.9300 . ?
C13 C14 1.39(3) . ?
C13 H13 0.9300 . ?
C14 C15 1.39(2) . ?
C14 H14 0.9300 . ?
C15 H15 0.9300 . ?
C16 C17 1.37(2) . ?
C17 C18 1.37(3) . ?
C17 H17 0.9300 . ?
C18 C19 1.39(3) . ?
C18 H18 0.9300 . ?
C19 C20 1.37(2) . ?
C19 H19 0.9300 . ?
C20 C21 1.445(19) . ?
C21 C22 1.38(2) . ?
C22 C23 1.34(3) . ?
C22 H22 0.9300 . ?
C23 C24 1.31(3) . ?
C23 H23 0.9300 . ?
C24 C25 1.42(2) . ?
C24 H24 0.9300 . ?
C25 H25 0.9300 . ?
Cl1 O3 1.375(13) . ?
Cl1 O5 1.381(11) . ?
Cl1 O2 1.388(11) . ?
Cl1 O4 1.394(12) . ?
Cl2 O9 1.327(13) . ?
Cl2 O8 1.345(15) . ?
Cl2 O6 1.360(13) . ?
Cl2 O7 1.366(14) . ?
Cl3 O10 1.296(14) . ?
Cl3 O12 1.320(15) . ?
Cl3 O11 1.336(12) . ?
Cl3 O13 1.472(17) . ?
N C 1.18(4) . ?
C C' 1.56(4) . ?
C' H'1 0.9600 . ?
C' H'2 0.9600 . ?
C' H'3 0.9600 . ?

loop_
_geom_torsion_atom_site_label_1
_geom_torsion_atom_site_label_2
_geom_torsion_atom_site_label_3
_geom_torsion_atom_site_label_4
_geom_torsion
_geom_torsion_site_symmetry_1
_geom_torsion_site_symmetry_2
_geom_torsion_site_symmetry_3
_geom_torsion_site_symmetry_4
_geom_torsion_publ_flag
N7 Ru N2 C2 -34.5(11) . . . . ?
N5 Ru N2 C2 118(6) . . . . ?
N4 Ru N2 C2 60.0(11) . . . . ?
N3 Ru N2 C2 148.3(11) . . . . ?
N6 Ru N2 C2 -126.5(11) . . . . ?
N7 Ru N2 C1 141.4(12) . . . . ?
N5 Ru N2 C1 -66(7) . . . . ?
N4 Ru N2 C1 -124.2(11) . . . . ?
N3 Ru N2 C1 -35.9(11) . . . . ?
N6 Ru N2 C1 49.3(11) . . . . ?
N7 Ru N3 C6 -10(9) . . . . ?
N5 Ru N3 C6 -142.8(12) . . . . ?
N2 Ru N3 C6 39.3(12) . . . . ?
N4 Ru N3 C6 137.4(12) . . . . ?
N6 Ru N3 C6 -63.5(12) . . . . ?
N7 Ru N3 C10 163(8) . . . . ?
N5 Ru N3 C10 30.6(12) . . . . ?
N2 Ru N3 C10 -147.3(12) . . . . ?
N4 Ru N3 C10 -49.2(12) . . . . ?
N6 Ru N3 C10 109.9(12) . . . . ?
N7 Ru N4 C12 94.8(15) . . . . ?
N5 Ru N4 C12 -173.0(15) . . . . ?
N2 Ru N4 C12 3.3(15) . . . . ?
N3 Ru N4 C12 -83.2(14) . . . . ?
N6 Ru N4 C12 -159.1(14) . . . . ?
N7 Ru N4 C11 -85.7(10) . . . . ?
N5 Ru N4 C11 6.4(10) . . . . ?
N2 Ru N4 C11 -177.2(10) . . . . ?
N3 Ru N4 C11 96.2(10) . . . . ?
N6 Ru N4 C11 20.3(19) . . . . ?
N7 Ru N5 C16 85.8(12) . . . . ?
N2 Ru N5 C16 -67(7) . . . . ?
N4 Ru N5 C16 -8.0(11) . . . . ?
N3 Ru N5 C16 -96.9(11) . . . . ?
N6 Ru N5 C16 177.1(11) . . . . ?
N7 Ru N5 C20 -90.1(11) . . . . ?
N2 Ru N5 C20 117(6) . . . . ?
N4 Ru N5 C20 176.0(12) . . . . ?
N3 Ru N5 C20 87.2(11) . . . . ?
N6 Ru N5 C20 1.2(11) . . . . ?
N7 Ru N6 C25 -82.4(13) . . . . ?
N5 Ru N6 C25 -174.9(13) . . . . ?
N2 Ru N6 C25 8.9(13) . . . . ?
N4 Ru N6 C25 171.1(14) . . . . ?
N3 Ru N6 C25 94.7(13) . . . . ?
N7 Ru N6 C21 90.3(11) . . . . ?
N5 Ru N6 C21 -2.2(11) . . . . ?
N2 Ru N6 C21 -178.3(11) . . . . ?
N4 Ru N6 C21 -16.1(19) . . . . ?
N3 Ru N6 C21 -92.5(11) . . . . ?
N5 Ru N7 O1 135(20) . . . . ?
N2 Ru N7 O1 -47(20) . . . . ?
N4 Ru N7 O1 -145(20) . . . . ?
N3 Ru N7 O1 3(26) . . . . ?
N6 Ru N7 O1 56(20) . . . . ?
C6 N1 C1 N2 39(2) . . . . ?
C6 N1 C1 C5 -144.5(16) . . . . ?
C2 N2 C1 N1 -176.8(13) . . . . ?
Ru N2 C1 N1 7.2(19) . . . . ?
C2 N2 C1 C5 7(2) . . . . ?
Ru N2 C1 C5 -169.0(11) . . . . ?
C1 N2 C2 C3 -6(2) . . . . ?
Ru N2 C2 C3 170.1(13) . . . . ?
N2 C2 C3 C4 4(3) . . . . ?
C2 C3 C4 C5 -2(3) . . . . ?
C3 C4 C5 C1 4(3) . . . . ?
N1 C1 C5 C4 177.8(15) . . . . ?
N2 C1 C5 C4 -6(2) . . . . ?
C10 N3 C6 N1 172.0(14) . . . . ?
Ru N3 C6 N1 -15(2) . . . . ?
C10 N3 C6 C7 -8(2) . . . . ?
Ru N3 C6 C7 165.8(12) . . . . ?
C1 N1 C6 N3 -35(2) . . . . ?
C1 N1 C6 C7 144.2(16) . . . . ?
N3 C6 C7 C8 7(3) . . . . ?
N1 C6 C7 C8 -172.4(17) . . . . ?
C6 C7 C8 C9 -8(3) . . . . ?
C7 C8 C9 C10 10(4) . . . . ?
C8 C9 C10 N3 -11(3) . . . . ?
C6 N3 C10 C9 9(2) . . . . ?
Ru N3 C10 C9 -164.1(14) . . . . ?
C12 N4 C11 C15 -5(2) . . . . ?
Ru N4 C11 C15 175.4(13) . . . . ?
C12 N4 C11 C16 175.1(15) . . . . ?
Ru N4 C11 C16 -4.4(17) . . . . ?
C11 N4 C12 C13 2(3) . . . . ?
Ru N4 C12 C13 -178.7(14) . . . . ?
N4 C12 C13 C14 1(3) . . . . ?
C12 C13 C14 C15 0(3) . . . . ?
N4 C11 C15 C14 6(3) . . . . ?
C16 C11 C15 C14 -174.6(18) . . . . ?
C13 C14 C15 C11 -3(3) . . . . ?
C20 N5 C16 C17 -1(2) . . . . ?
Ru N5 C16 C17 -176.9(13) . . . . ?
C20 N5 C16 C11 -176.4(13) . . . . ?
Ru N5 C16 C11 7.9(18) . . . . ?
C15 C11 C16 N5 178.2(16) . . . . ?
N4 C11 C16 N5 -2(2) . . . . ?
C15 C11 C16 C17 3(3) . . . . ?
N4 C11 C16 C17 -176.9(16) . . . . ?
N5 C16 C17 C18 -3(3) . . . . ?
C11 C16 C17 C18 172.0(18) . . . . ?
C16 C17 C18 C19 6(3) . . . . ?
C17 C18 C19 C20 -4(3) . . . . ?
C16 N5 C20 C19 2(2) . . . . ?
Ru N5 C20 C19 178.0(12) . . . . ?
C16 N5 C20 C21 -175.5(14) . . . . ?
Ru N5 C20 C21 0.1(17) . . . . ?
C18 C19 C20 N5 0(2) . . . . ?
C18 C19 C20 C21 177.9(16) . . . . ?
C25 N6 C21 C22 -6(2) . . . . ?
Ru N6 C21 C22 -179.2(14) . . . . ?
C25 N6 C21 C20 176.6(14) . . . . ?
Ru N6 C21 C20 3.0(17) . . . . ?
N5 C20 C21 C22 -179.8(18) . . . . ?
C19 C20 C21 C22 3(3) . . . . ?
N5 C20 C21 N6 -2(2) . . . . ?
C19 C20 C21 N6 -179.9(17) . . . . ?
N6 C21 C22 C23 3(3) . . . . ?
C20 C21 C22 C23 -179.2(18) . . . . ?
C21 C22 C23 C24 -1(4) . . . . ?
C22 C23 C24 C25 0(4) . . . . ?
C21 N6 C25 C24 6(2) . . . . ?
Ru N6 C25 C24 177.8(14) . . . . ?
C23 C24 C25 N6 -3(3) . . . . ?
